data_4067296
loop_
_publ_author_name
'Lennartson, Anders'
'Hedstr\"om, Anna'
'H\%akansson, Mikael'

_publ_section_title
;
 Toward Total Spontaneous Resolution ofsec-Butylzinc Complexes
;
_journal_issue 1
_journal_name_full Organometallics
_journal_page_first 177
_journal_paper_doi 10.1021/om9007828
_journal_volume 29
_journal_year 2010
_chemical_formula_moiety 'C16 H40 N4 Zn2'
_chemical_formula_sum 'C16 H40 N4 Zn2'
_chemical_formula_weight 419.26
_chemical_name_systematic bis((N,N'-dimethylethylenediamido)-(s-butyl)-zinc)
_space_group_IT_number 14
_symmetry_cell_setting monoclinic
_symmetry_Int_Tables_number 14
_symmetry_space_group_name_Hall '-P 2yn'
_symmetry_space_group_name_H-M 'P 1 21/n 1'
_atom_sites_solution_hydrogens geom
_atom_sites_solution_primary direct
_atom_sites_solution_secondary difmap
_audit_creation_method SHELXL-97
_cell_angle_alpha 90.00
_cell_angle_beta 99.112(11)
_cell_angle_gamma 90.00
_cell_formula_units_Z 2
_cell_length_a 11.998(4)
_cell_length_b 7.218(3)
_cell_length_c 12.460(4)
_cell_measurement_reflns_used 5901
_cell_measurement_temperature 100(2)
_cell_measurement_theta_max 24.99
_cell_measurement_theta_min 3.57
_cell_volume 1065.4(7)
_computing_cell_refinement 'CrystalClear(Rigaku, 2000)'
_computing_data_collection 'CrystalClear(Rigaku, 2000)'
_computing_data_reduction 'CrystalClear(Rigaku, 2000)'
_computing_molecular_graphics 'ORTEP-3 and PLUTON'
_computing_publication_material SHELXL-97
_computing_structure_refinement SHELXL-97
_computing_structure_solution SIR92
_diffrn_ambient_temperature 100(2)
_diffrn_detector_area_resol_mean 105
_diffrn_measured_fraction_theta_full 0.913
_diffrn_measured_fraction_theta_max 0.913
_diffrn_measurement_device_type 'Rigaku R-AXIS IIC image-plate system'
_diffrn_measurement_method \f
_diffrn_radiation_monochromator graphite
_diffrn_radiation_probe x-ray
_diffrn_radiation_type MoK\a
_diffrn_radiation_wavelength 0.71073
_diffrn_reflns_av_R_equivalents 0.0787
_diffrn_reflns_av_sigmaI/netI 0.0749
_diffrn_reflns_limit_h_max 14
_diffrn_reflns_limit_h_min -14
_diffrn_reflns_limit_k_max 8
_diffrn_reflns_limit_k_min -8
_diffrn_reflns_limit_l_max 14
_diffrn_reflns_limit_l_min -14
_diffrn_reflns_number 5901
_diffrn_reflns_theta_full 24.99
_diffrn_reflns_theta_max 24.99
_diffrn_reflns_theta_min 3.57
_diffrn_source 'rotating anode X-ray tube'
_diffrn_source_type RU-H3R
_diffrn_standards_decay_% 0
_diffrn_standards_interval_count 0
_diffrn_standards_interval_time 0
_diffrn_standards_number 0
_exptl_absorpt_coefficient_mu 2.254
_exptl_absorpt_correction_T_max 0.800
_exptl_absorpt_correction_T_min 0.649
_exptl_absorpt_correction_type multi-scan
_exptl_absorpt_process_details '(CrystalClear; Rigaku, 2000)'
_exptl_crystal_colour colourless
_exptl_crystal_density_diffrn 1.307
_exptl_crystal_density_method 'not measured'
_exptl_crystal_description needle
_exptl_crystal_F_000 448
_exptl_crystal_size_max 0.2
_exptl_crystal_size_mid 0.1
_exptl_crystal_size_min 0.1
_refine_diff_density_max 1.453
_refine_diff_density_min -0.538
_refine_diff_density_rms 0.103
_refine_ls_extinction_method none
_refine_ls_goodness_of_fit_ref 0.965
_refine_ls_hydrogen_treatment mixed
_refine_ls_matrix_type full
_refine_ls_number_parameters 104
_refine_ls_number_reflns 1714
_refine_ls_number_restraints 0
_refine_ls_restrained_S_all 0.965
_refine_ls_R_factor_all 0.0599
_refine_ls_R_factor_gt 0.0496
_refine_ls_shift/su_max 0.002
_refine_ls_shift/su_mean 0.000
_refine_ls_structure_factor_coef Fsqd
_refine_ls_weighting_details 'calc w=1/[\s^2^(Fo^2^)+(0.0808P)^2^+0.0000P] where P=(Fo^2^+2Fc^2^)/3'
_refine_ls_weighting_scheme calc
_refine_ls_wR_factor_gt 0.1204
_refine_ls_wR_factor_ref 0.1263
_reflns_number_gt 1324
_reflns_number_total 1714
_reflns_threshold_expression >2sigma(I)
_cod_data_source_file om9007828_si_001.cif
_cod_data_source_block six
_cod_original_sg_symbol_H-M 'P 21/n'
_cod_database_code 4067296

loop_
_symmetry_equiv_pos_as_xyz
'x, y, z'
'-x+1/2, y+1/2, -z+1/2'
'-x, -y, -z'
'x-1/2, -y-1/2, z-1/2'

loop_
_atom_site_label
_atom_site_type_symbol
_atom_site_fract_x
_atom_site_fract_y
_atom_site_fract_z
_atom_site_U_iso_or_equiv
_atom_site_adp_type
_atom_site_occupancy
_atom_site_symmetry_multiplicity
_atom_site_calc_flag
_atom_site_refinement_flags
C1 C 0.4731(4) 0.4009(7) 0.7128(4) 0.0361(11) Uani 1 1 d .
H1A H 0.4365 0.4583 0.6471 0.054 Uiso 1 1 calc R
H1B H 0.5530 0.3963 0.7125 0.054 Uiso 1 1 calc R
H1C H 0.4583 0.4716 0.7743 0.054 Uiso 1 1 calc R
C2 C 0.4255(5) 0.1942(9) 0.7206(4) 0.0522(16) Uani 1 1 d .
H2 H 0.3454 0.2052 0.7268 0.063 Uiso 1 1 calc R
C3 C 0.4831(5) 0.1068(9) 0.8235(4) 0.0461(13) Uani 1 1 d .
H3A H 0.4736 0.1842 0.8851 0.055 Uiso 1 1 calc R
H3B H 0.5632 0.0948 0.8214 0.055 Uiso 1 1 calc R
C4 C 0.4328(5) -0.0804(7) 0.8358(4) 0.0412(12) Uani 1 1 d .
H4A H 0.4697 -0.1372 0.9016 0.062 Uiso 1 1 calc R
H4B H 0.4427 -0.1566 0.7748 0.062 Uiso 1 1 calc R
H4C H 0.3537 -0.0676 0.8387 0.062 Uiso 1 1 calc R
C5 C 0.2874(4) -0.0369(6) 0.3797(3) 0.0250(9) Uani 1 1 d .
H5A H 0.2127 -0.0401 0.3365 0.030 Uiso 1 1 calc R
H5B H 0.3322 -0.1336 0.3532 0.030 Uiso 1 1 calc R
C6 C 0.3410(4) 0.1485(6) 0.3653(3) 0.0284(10) Uani 1 1 d .
H6A H 0.3516 0.1636 0.2902 0.034 Uiso 1 1 calc R
H6B H 0.2920 0.2470 0.3829 0.034 Uiso 1 1 calc R
C7 C 0.2600(4) -0.2710(7) 0.5110(4) 0.0378(11) Uani 1 1 d .
H7A H 0.2543 -0.2930 0.5859 0.057 Uiso 1 1 calc R
H7B H 0.3224 -0.3402 0.4919 0.057 Uiso 1 1 calc R
H7C H 0.1915 -0.3096 0.4660 0.057 Uiso 1 1 calc R
C8 C 0.1833(4) 0.0311(8) 0.5268(4) 0.0374(12) Uani 1 1 d .
H8A H 0.1785 0.0057 0.6016 0.056 Uiso 1 1 calc R
H8B H 0.1141 -0.0049 0.4820 0.056 Uiso 1 1 calc R
H8C H 0.1957 0.1612 0.5179 0.056 Uiso 1 1 calc R
N1 N 0.2780(3) -0.0745(5) 0.4945(3) 0.0257(8) Uani 1 1 d .
N2 N 0.4498(3) 0.1591(5) 0.4366(3) 0.0226(7) Uani 1 1 d .
Zn1 Zn 0.43477(4) 0.04193(7) 0.58472(3) 0.0217(2) Uani 1 1 d .
H9 H 0.469(4) 0.274(7) 0.437(3) 0.017(11) Uiso 1 1 d .

loop_
_atom_site_aniso_label
_atom_site_aniso_U_11
_atom_site_aniso_U_22
_atom_site_aniso_U_33
_atom_site_aniso_U_23
_atom_site_aniso_U_13
_atom_site_aniso_U_12
C1 0.035(3) 0.026(2) 0.048(3) 0.007(2) 0.010(2) 0.0011(19)
C2 0.033(3) 0.087(5) 0.037(3) -0.023(3) 0.006(2) 0.016(3)
C3 0.039(3) 0.059(4) 0.040(3) -0.011(3) 0.006(2) 0.000(3)
C4 0.050(3) 0.033(3) 0.045(3) 0.007(2) 0.020(3) 0.002(2)
C5 0.017(2) 0.035(3) 0.021(2) -0.0005(17) -0.0017(16) 0.0059(17)
C6 0.024(2) 0.036(3) 0.024(2) 0.0080(19) -0.0006(17) 0.0111(18)
C7 0.027(2) 0.033(3) 0.052(3) 0.012(2) 0.001(2) -0.0086(19)
C8 0.016(2) 0.065(4) 0.032(3) -0.005(2) 0.0057(19) 0.006(2)
N1 0.0139(17) 0.041(2) 0.0221(18) 0.0017(15) 0.0031(14) -0.0008(14)
N2 0.0220(18) 0.0174(19) 0.0281(19) 0.0034(14) 0.0031(14) 0.0002(13)
Zn1 0.0158(3) 0.0344(4) 0.0147(3) -0.00248(18) 0.00255(19) 0.00314(18)

loop_
_atom_type_symbol
_atom_type_description
_atom_type_scat_dispersion_real
_atom_type_scat_dispersion_imag
_atom_type_scat_source
C C 0.0033 0.0016 'International Tables Vol C Tables 4.2.6.8 and 6.1.1.4'
H H 0.0000 0.0000 'International Tables Vol C Tables 4.2.6.8 and 6.1.1.4'
N N 0.0061 0.0033 'International Tables Vol C Tables 4.2.6.8 and 6.1.1.4'
Zn Zn 0.2839 1.4301 'International Tables Vol C Tables 4.2.6.8 and 6.1.1.4'

loop_
_geom_angle_atom_site_label_1
_geom_angle_atom_site_label_2
_geom_angle_atom_site_label_3
_geom_angle
C2 C1 H1A 109.5
C2 C1 H1B 109.5
H1A C1 H1B 109.5
C2 C1 H1C 109.5
H1A C1 H1C 109.5
H1B C1 H1C 109.5
C3 C2 C1 108.8(5)
C3 C2 Zn1 114.0(4)
C1 C2 Zn1 112.6(4)
C3 C2 H2 107.0
C1 C2 H2 107.0
Zn1 C2 H2 107.0
C2 C3 C4 109.2(5)
C2 C3 H3A 109.8
C4 C3 H3A 109.8
C2 C3 H3B 109.8
C4 C3 H3B 109.8
H3A C3 H3B 108.3
C3 C4 H4A 109.5
C3 C4 H4B 109.5
H4A C4 H4B 109.5
C3 C4 H4C 109.5
H4A C4 H4C 109.5
H4B C4 H4C 109.5
N1 C5 C6 112.2(4)
N1 C5 H5A 109.2
C6 C5 H5A 109.2
N1 C5 H5B 109.2
C6 C5 H5B 109.2
H5A C5 H5B 107.9
N2 C6 C5 109.3(3)
N2 C6 H6A 109.8
C5 C6 H6A 109.8
N2 C6 H6B 109.8
C5 C6 H6B 109.8
H6A C6 H6B 108.3
N1 C7 H7A 109.5
N1 C7 H7B 109.5
H7A C7 H7B 109.5
N1 C7 H7C 109.5
H7A C7 H7C 109.5
H7B C7 H7C 109.5
N1 C8 H8A 109.5
N1 C8 H8B 109.5
H8A C8 H8B 109.5
N1 C8 H8C 109.5
H8A C8 H8C 109.5
H8B C8 H8C 109.5
C7 N1 C8 109.1(4)
C7 N1 C5 110.6(4)
C8 N1 C5 110.4(4)
C7 N1 Zn1 115.8(3)
C8 N1 Zn1 107.2(3)
C5 N1 Zn1 103.6(2)
C6 N2 Zn1 109.0(3)
C6 N2 H9 105(3)
Zn1 N2 H9 117(3)
C2 Zn1 N2 123.1(2)
C2 Zn1 N1 118.45(18)
N2 Zn1 N1 83.59(14)

loop_
_geom_bond_atom_site_label_1
_geom_bond_atom_site_label_2
_geom_bond_distance
C1 C2 1.606(8)
C1 H1A 0.9600
C1 H1B 0.9600
C1 H1C 0.9600
C2 C3 1.496(8)
C2 Zn1 2.036(5)
C2 H2 0.9800
C3 C4 1.498(8)
C3 H3A 0.9700
C3 H3B 0.9700
C4 H4A 0.9600
C4 H4B 0.9600
C4 H4C 0.9600
C5 N1 1.478(5)
C5 C6 1.507(6)
C5 H5A 0.9700
C5 H5B 0.9700
C6 N2 1.461(5)
C6 H6A 0.9700
C6 H6B 0.9700
C7 N1 1.454(6)
C7 H7A 0.9600
C7 H7B 0.9600
C7 H7C 0.9600
C8 N1 1.476(6)
C8 H8A 0.9600
C8 H8B 0.9600
C8 H8C 0.9600
N1 Zn1 2.199(4)
N2 Zn1 2.064(4)
N2 H9 0.86(5)
